data_4320655
loop_
_publ_author_name
'Mario S\'anchez'
'Herbert H\"opfl'
'Maria-Eugenia Ochoa'
'Norberto Farf\'an'
'Rosa Santillan'
'Susana Rojas-Lima'

_publ_contact_author_address
;
Centro de Investigaciones Qu\'imicas
Universidad Aut\'onoma del Estado de Morelos
Av. Universidad 1001
C.P. 62210 Cuernavaca
Mexico 
;
_publ_contact_author_email ' hhopfl@buzon.uaem.mx '
_publ_contact_author_fax ' +52 73 29 79 98 '
_publ_contact_author_name 'Herbert H\"opfl'
_publ_contact_author_phone ' +52 73 29 79 97 '
_publ_section_title
;
 Preparation of Seven- and Eight-Membered Boron Heterocycles from
 Different Salen Ligands and Arylboronic Acids
;
_journal_name_full 'Inorganic Chemistry'
_journal_page_first 6405
_journal_page_last 6412
_journal_paper_doi 10.1021/ic010580g
_journal_volume 40
_journal_year 2001
_chemical_compound_source
;
prepared in the laboratory
;
_chemical_formula_moiety ' C32 H34 B2 N2 O4 '
_chemical_formula_sum 'C32 H34 B2 N2 O4'
_chemical_formula_weight 532.26
_chemical_melting_point 181(1)
_chemical_name_systematic
;
?
;
_space_group_IT_number 14
_symmetry_cell_setting monoclinic
_symmetry_space_group_name_Hall '-P 2ybc'
_symmetry_space_group_name_H-M 'P 1 21/c 1'
_atom_sites_solution_hydrogens geom
_atom_sites_solution_primary direct
_audit_creation_date 01-05-06
_audit_creation_method CRYSTALS_ver_12-03-99
_cell_angle_alpha 90
_cell_angle_beta 97.57
_cell_angle_gamma 90
_cell_formula_units_Z 4
_cell_length_a 13.985
_cell_length_b 13.831
_cell_length_c 15.298
_cell_measurement_reflns_used 23
_cell_measurement_temperature 293
_cell_measurement_theta_max 13
_cell_measurement_theta_min 4
_cell_volume 2933.250
_computing_cell_refinement 'CAD-4 software (Enraf-Nonius, 1989)'
_computing_data_collection 'CAD-4 software (Enraf-Nonius, 1989)'
_computing_data_reduction
;
RC93 (Watkin, D.J., Prout, C.K., Lilley, P.M.deQ. 1994)
;
_computing_molecular_graphics
;
 CAMERON (Watkin, Prout & Pearce,  1996)
;
_computing_publication_material
;
CRYSTALS Issue 10 (Watkin, Prout, Carruthers & Betteridge, 1996)
;
_computing_structure_refinement
;
CRYSTALS Issue 10 (Watkin, Prout, Carruthers & Betteridge, 1996)
;
_computing_structure_solution 'SIR92 (Giacovazzo et al, 1992)'
_diffrn_ambient_temperature 293
_diffrn_measured_fraction_theta_max 0.705
_diffrn_measurement_device_type '  Enraf-nonius CAD4 '
_diffrn_measurement_method \w/2\q
_diffrn_radiation_monochromator graphite
_diffrn_radiation_type 'Mo K\a'
_diffrn_radiation_wavelength 0.71069
_diffrn_reflns_av_R_equivalents 1.54
_diffrn_reflns_limit_h_max 0
_diffrn_reflns_limit_h_min -15
_diffrn_reflns_limit_k_max 15
_diffrn_reflns_limit_k_min 0
_diffrn_reflns_limit_l_max 17
_diffrn_reflns_limit_l_min -16
_diffrn_reflns_number 3236
_diffrn_reflns_theta_max 23.43
_diffrn_reflns_theta_min 2.00
_diffrn_standards_decay_% 4.69
_diffrn_standards_interval_count 0
_diffrn_standards_interval_time 60
_diffrn_standards_number 3
_exptl_absorpt_coefficient_mu 0.07
_exptl_absorpt_correction_type none
_exptl_absorpt_process_details '\y scan,(North et al, 1968)'
_exptl_crystal_colour ' yellow '
_exptl_crystal_density_diffrn 1.21
_exptl_crystal_density_meas ?
_exptl_crystal_description ' cube '
_exptl_crystal_F_000 1128.24
_exptl_crystal_size_max 0.3
_exptl_crystal_size_mid 0.3
_exptl_crystal_size_min 0.3
_refine_diff_density_max 0.17
_refine_diff_density_min -0.18
_refine_ls_extinction_method None
_refine_ls_goodness_of_fit_ref 0.7976
_refine_ls_hydrogen_treatment noref
_refine_ls_matrix_type full
_refine_ls_number_parameters 362
_refine_ls_number_reflns 1882
_refine_ls_R_factor_gt 0.0453
_refine_ls_shift/su_max 0.000549
_refine_ls_structure_factor_coef F
_refine_ls_weighting_scheme sigma
_refine_ls_wR_factor_ref 0.0407
_reflns_limit_h_max 15
_reflns_limit_h_min -15
_reflns_limit_k_max 15
_reflns_limit_k_min 0
_reflns_limit_l_max 17
_reflns_limit_l_min 0
_reflns_number_gt 1882
_reflns_number_total 3033
_reflns_threshold_expression >362.00\s(I)
_cod_data_source_file ic010580g_2.cif
_cod_data_source_block CRYSTALS_cif
_cod_depositor_comments
;
The following automatic conversions were performed:

'_symmetry_cell_setting' value 'Monoclinic ' changed to 'monoclinic'
according to the built-in table from CIF Core dictionary named
'cif_core.dic' version 2.4.1 from 2010-06-29.

Automatic conversion script
Id: cif_fix_values 1646 2011-03-28 12:23:43Z adriana 

The following automatic conversions were performed:

'_exptl_crystal_density_meas' value 'not measured' was changed to '?'
- the value is perceived as not measured.

Automatic conversion script
Id: cif_fix_values 3008 2015-01-20 13:52:24Z robertas 
;
_cod_original_cell_volume 2933.2
_cod_original_sg_symbol_H-M 'P 1 21/c 1 '
_cod_original_formula_sum ' C32 H34 B2 N2 O4 '
_cod_database_code 4320655

loop_
_symmetry_equiv_pos_as_xyz
x,y,z
-x,-y,-z
-x,y+1/2,-z+1/2
x,-y+1/2,z+1/2

loop_
_atom_site_label
_atom_site_fract_x
_atom_site_fract_y
_atom_site_fract_z
_atom_site_U_iso_or_equiv
_atom_site_occupancy
_atom_site_adp_type
O1 0.4580(2) 0.1230(2) 0.63917(18) 0.0480 1.0000 Uani
O11 0.2831(2) 0.1348(2) 0.61888(19) 0.0485 1.0000 Uani
O51 0.0621(2) -0.1514(2) 0.3847(2) 0.0587 1.0000 Uani
O61 0.2373(2) -0.1543(2) 0.3906(2) 0.0625 1.0000 Uani
B2 0.3687(4) 0.1444(4) 0.5776(3) 0.0447 1.0000 Uani
B52 0.1506(4) -0.0997(4) 0.3644(4) 0.0512 1.0000 Uani
N3 0.3589(2) 0.0564(3) 0.5076(2) 0.0417 1.0000 Uani
N53 0.1629(2) -0.0091(3) 0.4318(2) 0.0459 1.0000 Uani
C4 0.3817(3) -0.0298(3) 0.5353(3) 0.0454 1.0000 Uani
C5 0.4277(3) -0.0460(4) 0.6235(3) 0.0457 1.0000 Uani
C6 0.4678(3) 0.0327(4) 0.6718(3) 0.0457 1.0000 Uani
C7 0.5239(3) 0.0176(4) 0.7530(3) 0.0564 1.0000 Uani
C8 0.5342(4) -0.0747(5) 0.7868(3) 0.0689 1.0000 Uani
C9 0.4921(4) -0.1530(4) 0.7400(4) 0.0700 1.0000 Uani
C10 0.4394(4) -0.1394(4) 0.6586(3) 0.0585 1.0000 Uani
C12 0.2773(4) 0.1908(4) 0.6962(3) 0.0755 1.0000 Uani
C13 0.1886(4) 0.1749(6) 0.7312(4) 0.1148 1.0000 Uani
C14 0.3817(4) 0.2458(3) 0.5304(3) 0.0459 1.0000 Uani
C15 0.3025(4) 0.3042(4) 0.5024(3) 0.0552 1.0000 Uani
C16 0.3121(4) 0.3901(4) 0.4577(3) 0.0676 1.0000 Uani
C17 0.4008(5) 0.4199(4) 0.4393(3) 0.0719 1.0000 Uani
C18 0.4805(4) 0.3636(4) 0.4671(4) 0.0688 1.0000 Uani
C19 0.4711(4) 0.2778(3) 0.5122(3) 0.0545 1.0000 Uani
C20 0.3172(3) 0.0698(3) 0.4149(3) 0.0485 1.0000 Uani
C54 0.1401(3) -0.0187(4) 0.5102(3) 0.0488 1.0000 Uani
C55 0.0928(3) -0.1042(4) 0.5353(3) 0.0505 1.0000 Uani
C56 0.0516(3) -0.1666(4) 0.4698(4) 0.0541 1.0000 Uani
C57 -0.0044(4) -0.2436(4) 0.4921(4) 0.0669 1.0000 Uani
C58 -0.0130(4) -0.2594(4) 0.5795(4) 0.0748 1.0000 Uani
C59 0.0296(4) -0.2003(5) 0.6456(4) 0.0793 1.0000 Uani
C60 0.0810(4) -0.1207(4) 0.6239(3) 0.0674 1.0000 Uani
C62 0.2488(5) -0.2435(5) 0.3487(5) 0.1074 1.0000 Uani
C63 0.2441(6) -0.3249(5) 0.4021(6) 0.1651 1.0000 Uani
C64 0.1330(4) -0.0627(3) 0.2651(3) 0.0531 1.0000 Uani
C65 0.0444(4) -0.0287(4) 0.2263(4) 0.0646 1.0000 Uani
C66 0.0322(5) 0.0109(4) 0.1420(4) 0.0856 1.0000 Uani
C67 0.1082(6) 0.0125(5) 0.0943(4) 0.0972 1.0000 Uani
C68 0.1952(5) -0.0218(5) 0.1295(4) 0.0945 1.0000 Uani
C69 0.2073(4) -0.0585(4) 0.2144(4) 0.0775 1.0000 Uani
C70 0.2079(3) 0.0820(3) 0.4084(3) 0.0519 1.0000 Uani
H41 0.3655 -0.0888 0.4947 0.103(3) 1.0000 Uiso
H71 0.5562 0.0757 0.7880 0.103(3) 1.0000 Uiso
H81 0.5745 -0.0864 0.8464 0.103(3) 1.0000 Uiso
H91 0.5002 -0.2213 0.7669 0.103(3) 1.0000 Uiso
H101 0.4093 -0.1989 0.6235 0.103(3) 1.0000 Uiso
H121 0.3333 0.1732 0.7458 0.103(3) 1.0000 Uiso
H122 0.2851 0.2629 0.6861 0.103(3) 1.0000 Uiso
H131 0.1817 0.2122 0.7863 0.103(3) 1.0000 Uiso
H132 0.1802 0.1034 0.7448 0.103(3) 1.0000 Uiso
H133 0.1320 0.1931 0.6851 0.103(3) 1.0000 Uiso
H151 0.2342 0.2819 0.5143 0.103(3) 1.0000 Uiso
H161 0.2509 0.4326 0.4395 0.103(3) 1.0000 Uiso
H171 0.4054 0.4819 0.4017 0.103(3) 1.0000 Uiso
H181 0.5482 0.3868 0.4548 0.103(3) 1.0000 Uiso
H191 0.5321 0.2371 0.5331 0.103(3) 1.0000 Uiso
H201 0.3482 0.1289 0.3890 0.103(3) 1.0000 Uiso
H202 0.3318 0.0125 0.3773 0.103(3) 1.0000 Uiso
H541 0.1576 0.0350 0.5574 0.103(3) 1.0000 Uiso
H571 -0.0388 -0.2889 0.4443 0.103(3) 1.0000 Uiso
H581 -0.0531 -0.3173 0.5959 0.103(3) 1.0000 Uiso
H591 0.0226 -0.2144 0.7112 0.103(3) 1.0000 Uiso
H601 0.1117 -0.0750 0.6722 0.103(3) 1.0000 Uiso
H621 0.1967 -0.2539 0.2952 0.103(3) 1.0000 Uiso
H622 0.3134 -0.2477 0.3232 0.103(3) 1.0000 Uiso
H631 0.2529 -0.3898 0.3735 0.103(3) 1.0000 Uiso
H632 0.1809 -0.3278 0.4281 0.103(3) 1.0000 Uiso
H633 0.2976 -0.3217 0.4562 0.103(3) 1.0000 Uiso
H651 -0.0145 -0.0306 0.2621 0.103(3) 1.0000 Uiso
H661 -0.0349 0.0351 0.1129 0.103(3) 1.0000 Uiso
H671 0.1012 0.0437 0.0304 0.103(3) 1.0000 Uiso
H681 0.2544 -0.0205 0.0955 0.103(3) 1.0000 Uiso
H691 0.2744 -0.0877 0.2399 0.103(3) 1.0000 Uiso
H701 0.1930 0.1371 0.4500 0.103(3) 1.0000 Uiso
H702 0.1793 0.1046 0.3465 0.103(3) 1.0000 Uiso

loop_
_atom_site_aniso_label
_atom_site_aniso_U_11
_atom_site_aniso_U_22
_atom_site_aniso_U_33
_atom_site_aniso_U_23
_atom_site_aniso_U_13
_atom_site_aniso_U_12
O1 0.049(2) 0.047(2) 0.046(2) -0.0004(18) -0.0006(16) -0.0034(17)
O11 0.045(2) 0.053(2) 0.049(2) -0.0081(18) 0.0124(16) -0.0053(17)
O51 0.059(2) 0.061(2) 0.055(2) -0.0020(19) 0.0004(19) -0.017(2)
O61 0.065(2) 0.055(2) 0.064(2) -0.008(2) -0.0035(19) 0.016(2)
B2 0.042(4) 0.049(4) 0.043(3) -0.005(3) 0.003(3) -0.003(3)
B52 0.057(4) 0.041(4) 0.054(4) -0.004(3) -0.000(3) -0.006(3)
N3 0.042(2) 0.043(3) 0.040(2) -0.003(2) 0.004(2) -0.002(2)
N53 0.039(2) 0.050(3) 0.047(3) 0.003(2) -0.003(2) 0.002(2)
C4 0.040(3) 0.040(3) 0.056(3) -0.005(3) 0.008(3) 0.004(3)
C5 0.046(3) 0.045(3) 0.046(3) 0.002(3) 0.008(3) 0.002(3)
C6 0.042(3) 0.049(4) 0.047(3) 0.002(3) 0.011(3) 0.004(3)
C7 0.054(4) 0.070(4) 0.046(3) 0.005(3) 0.007(3) 0.005(3)
C8 0.064(4) 0.088(5) 0.053(4) 0.014(4) 0.003(3) 0.014(4)
C9 0.079(4) 0.064(4) 0.069(4) 0.023(4) 0.017(4) 0.023(4)
C10 0.062(4) 0.048(4) 0.066(4) 0.010(3) 0.013(3) 0.009(3)
C12 0.074(4) 0.088(4) 0.068(4) -0.026(4) 0.024(3) -0.013(4)
C13 0.080(5) 0.192(8) 0.079(5) -0.039(5) 0.035(4) -0.011(5)
C14 0.052(3) 0.044(3) 0.041(3) -0.006(3) 0.002(3) -0.006(3)
C15 0.057(4) 0.049(3) 0.058(4) 0.000(3) 0.002(3) -0.004(3)
C16 0.088(5) 0.048(4) 0.067(4) 0.010(3) 0.010(3) 0.007(3)
C17 0.119(5) 0.043(4) 0.059(4) 0.004(3) 0.035(4) -0.003(4)
C18 0.077(4) 0.055(4) 0.079(4) -0.001(4) 0.029(4) -0.015(4)
C19 0.060(4) 0.048(3) 0.057(4) -0.005(3) 0.013(3) -0.005(3)
C20 0.053(3) 0.052(3) 0.040(3) 0.001(3) 0.006(3) -0.006(3)
C54 0.039(3) 0.054(4) 0.052(3) -0.006(3) 0.001(3) 0.003(3)
C55 0.045(3) 0.054(4) 0.052(3) -0.003(3) 0.006(3) -0.003(3)
C56 0.045(3) 0.053(4) 0.064(4) 0.009(3) 0.008(3) -0.002(3)
C57 0.063(4) 0.060(4) 0.078(4) 0.007(4) 0.012(3) -0.010(3)
C58 0.061(4) 0.074(4) 0.092(5) 0.022(4) 0.021(4) -0.002(3)
C59 0.072(5) 0.105(5) 0.064(4) 0.015(4) 0.021(4) -0.002(4)
C60 0.055(4) 0.089(5) 0.060(4) -0.000(4) 0.012(3) 0.005(3)
C62 0.117(6) 0.076(5) 0.119(6) -0.025(5) -0.019(5) 0.025(5)
C63 0.143(7) 0.068(5) 0.279(12) 0.010(6) 0.005(7) 0.014(5)
C64 0.058(4) 0.053(4) 0.048(3) -0.006(3) 0.006(3) -0.011(3)
C65 0.064(4) 0.065(4) 0.061(4) -0.003(3) -0.006(3) -0.001(3)
C66 0.096(5) 0.077(5) 0.075(5) -0.001(4) -0.022(4) 0.015(4)
C67 0.134(7) 0.093(5) 0.059(5) 0.013(4) -0.007(5) -0.001(6)
C68 0.098(5) 0.130(6) 0.059(4) 0.009(4) 0.022(4) -0.017(5)
C69 0.074(4) 0.101(5) 0.056(4) 0.004(4) 0.003(3) -0.004(4)
C70 0.053(3) 0.044(3) 0.056(3) 0.007(3) -0.004(3) -0.002(3)

loop_
_atom_type_symbol
_atom_type_scat_dispersion_real
_atom_type_scat_dispersion_imag
_atom_type_scat_Cromer_Mann_a1
_atom_type_scat_Cromer_Mann_b1
_atom_type_scat_Cromer_Mann_a2
_atom_type_scat_Cromer_Mann_b2
_atom_type_scat_Cromer_Mann_a3
_atom_type_scat_Cromer_Mann_b3
_atom_type_scat_Cromer_Mann_a4
_atom_type_scat_Cromer_Mann_b4
_atom_type_scat_Cromer_Mann_c
_atom_type_scat_source
'C   ' 0.0020 0.0020 2.3100 20.8439 1.0200 10.2075 1.5886 0.5687 0.8650 51.6512 0.2156 International_Tables_Vol_IV_Table_2.2B
'H   ' 0.0000 0.0000 0.4930 10.5109 0.3229 26.1257 0.1402 3.1424 0.0408 57.7997 0.0030 International_Tables_Vol_IV_Table_2.2B
'B   ' 0.0000 0.0010 2.0545 23.2185 1.3326 1.0210 1.0979 60.3498 0.7068 0.1403 -0.1932 International_Tables_Vol_IV_Table_2.2B
'N   ' 0.0040 0.0030 12.2126 0.0057 3.1322 9.8933 2.0125 28.9975 1.1663 0.5826 -11.5290 International_Tables_Vol_IV_Table_2.2B
'O   ' 0.0080 0.0060 3.0485 13.2771 2.2868 5.7011 1.5463 0.3239 0.8670 32.9089 0.2508 International_Tables_Vol_IV_Table_2.2B

loop_
_geom_angle_atom_site_label_1
_geom_angle_site_symmetry_1
_geom_angle_atom_site_label_2
_geom_angle_site_symmetry_2
_geom_angle_atom_site_label_3
_geom_angle_site_symmetry_3
_geom_angle
_geom_angle_publ_flag
B2 . O1 . C6 . 117.0(4) yes
B2 . O11 . C12 . 117.3(4) yes
B52 . O51 . C56 . 118.3(4) yes
B52 . O61 . C62 . 118.4(4) yes
O1 . B2 . O11 . 112.5(4) yes
O1 . B2 . N3 . 105.1(4) yes
O11 . B2 . N3 . 102.8(4) yes
O1 . B2 . C14 . 108.8(4) yes
O11 . B2 . C14 . 115.6(4) yes
N3 . B2 . C14 . 111.5(4) yes
O51 . B52 . O61 . 112.4(4) yes
O51 . B52 . N53 . 105.0(4) yes
O61 . B52 . N53 . 102.3(4) yes
O51 . B52 . C64 . 108.9(4) yes
O61 . B52 . C64 . 117.0(5) yes
N53 . B52 . C64 . 110.5(4) yes
B2 . N3 . C4 . 118.8(4) yes
B2 . N3 . C20 . 122.1(4) yes
C4 . N3 . C20 . 118.8(4) yes
B52 . N53 . C54 . 119.7(4) yes
B52 . N53 . C70 . 121.4(4) yes
C54 . N53 . C70 . 118.7(4) yes
N3 . C4 . C5 . 121.0(4) yes
N3 . C4 . H41 . 120.5(5) no
C5 . C4 . H41 . 118.5(5) no
C4 . C5 . C6 . 118.4(4) yes
C4 . C5 . C10 . 121.4(5) yes
C6 . C5 . C10 . 120.0(5) yes
O1 . C6 . C5 . 121.1(4) yes
O1 . C6 . C7 . 119.1(5) yes
C5 . C6 . C7 . 119.7(5) yes
C6 . C7 . C8 . 119.4(5) yes
C6 . C7 . H71 . 120.0(5) no
C8 . C7 . H71 . 120.5(5) no
C7 . C8 . C9 . 121.0(5) yes
C7 . C8 . H81 . 120.1(6) no
C9 . C8 . H81 . 119.0(6) no
C8 . C9 . C10 . 120.0(5) yes
C8 . C9 . H91 . 119.6(6) no
C10 . C9 . H91 . 120.4(6) no
C5 . C10 . C9 . 119.7(5) yes
C5 . C10 . H101 . 120.9(5) no
C9 . C10 . H101 . 119.4(5) no
O11 . C12 . C13 . 112.0(5) yes
O11 . C12 . H121 . 110.9(5) no
C13 . C12 . H121 . 107.2(5) no
O11 . C12 . H122 . 112.8(4) no
C13 . C12 . H122 . 108.8(5) no
H121 . C12 . H122 . 104.7(5) no
C12 . C13 . H131 . 114.8(6) no
C12 . C13 . H132 . 110.7(6) no
H131 . C13 . H132 . 107.5(6) no
C12 . C13 . H133 . 109.6(5) no
H131 . C13 . H133 . 107.5(6) no
H132 . C13 . H133 . 106.3(6) no
B2 . C14 . C15 . 120.9(5) yes
B2 . C14 . C19 . 122.0(5) yes
C15 . C14 . C19 . 117.0(4) yes
C14 . C15 . C16 . 121.6(5) yes
C14 . C15 . H151 . 119.0(5) no
C16 . C15 . H151 . 119.4(5) no
C15 . C16 . C17 . 120.5(5) yes
C15 . C16 . H161 . 118.9(6) no
C17 . C16 . H161 . 120.6(6) no
C16 . C17 . C18 . 118.9(5) yes
C16 . C17 . H171 . 119.0(6) no
C18 . C17 . H171 . 122.0(6) no
C17 . C18 . C19 . 120.7(5) yes
C17 . C18 . H181 . 119.2(6) no
C19 . C18 . H181 . 120.1(6) no
C14 . C19 . C18 . 121.3(5) yes
C14 . C19 . H191 . 119.4(5) no
C18 . C19 . H191 . 119.3(5) no
N3 . C20 . C70 . 110.1(4) yes
N3 . C20 . H201 . 109.7(4) no
C70 . C20 . H201 . 110.9(4) no
N3 . C20 . H202 . 111.3(4) no
C70 . C20 . H202 . 108.8(4) no
H201 . C20 . H202 . 106.0(4) no
N53 . C54 . C55 . 120.9(5) yes
N53 . C54 . H541 . 120.5(5) no
C55 . C54 . H541 . 118.5(5) no
C54 . C55 . C56 . 118.9(5) yes
C54 . C55 . C60 . 120.7(5) yes
C56 . C55 . C60 . 120.3(5) yes
O51 . C56 . C55 . 120.8(5) yes
O51 . C56 . C57 . 119.6(5) yes
C55 . C56 . C57 . 119.5(5) yes
C56 . C57 . C58 . 119.0(5) yes
C56 . C57 . H571 . 121.0(6) no
C58 . C57 . H571 . 120.0(6) no
C57 . C58 . C59 . 122.4(6) yes
C57 . C58 . H581 . 118.8(6) no
C59 . C58 . H581 . 118.8(6) no
C58 . C59 . C60 . 119.2(5) yes
C58 . C59 . H591 . 120.8(7) no
C60 . C59 . H591 . 120.1(7) no
C55 . C60 . C59 . 119.6(5) yes
C55 . C60 . H601 . 120.3(6) no
C59 . C60 . H601 . 120.1(6) no
O61 . C62 . C63 . 115.0(7) yes
O61 . C62 . H621 . 111.8(6) no
C63 . C62 . H621 . 105.6(7) no
O61 . C62 . H622 . 112.4(6) no
C63 . C62 . H622 . 106.6(6) no
H621 . C62 . H622 . 104.8(6) no
C62 . C63 . H631 . 116.3(9) no
C62 . C63 . H632 . 111.8(7) no
H631 . C63 . H632 . 107.2(7) no
C62 . C63 . H633 . 110.3(7) no
H631 . C63 . H633 . 105.4(7) no
H632 . C63 . H633 . 105.1(9) no
B52 . C64 . C65 . 122.4(5) yes
B52 . C64 . C69 . 121.2(5) yes
C65 . C64 . C69 . 116.3(5) yes
C64 . C65 . C66 . 121.7(5) yes
C64 . C65 . H651 . 119.2(5) no
C66 . C65 . H651 . 119.1(6) no
C65 . C66 . C67 . 119.5(6) yes
C65 . C66 . H661 . 121.1(7) no
C67 . C66 . H661 . 119.2(7) no
C66 . C67 . C68 . 120.3(6) yes
C66 . C67 . H671 . 121.0(8) no
C68 . C67 . H671 . 118.6(8) no
C67 . C68 . C69 . 119.7(6) yes
C67 . C68 . H681 . 122.1(7) no
C69 . C68 . H681 . 118.3(7) no
C64 . C69 . C68 . 122.5(5) yes
C64 . C69 . H691 . 118.6(6) no
C68 . C69 . H691 . 118.9(6) no
N53 . C70 . C20 . 110.2(4) yes
N53 . C70 . H701 . 110.8(4) no
C20 . C70 . H701 . 108.8(4) no
N53 . C70 . H702 . 110.9(4) no
C20 . C70 . H702 . 111.0(4) no
H701 . C70 . H702 . 105.0(4) no

loop_
_geom_bond_atom_site_label_1
_geom_bond_site_symmetry_1
_geom_bond_atom_site_label_2
_geom_bond_site_symmetry_2
_geom_bond_distance
_geom_bond_publ_flag
O1 . B2 . 1.492(5) yes
O1 . C6 . 1.345(5) yes
O11 . B2 . 1.431(5) yes
O11 . C12 . 1.425(5) yes
O51 . B52 . 1.497(6) yes
O51 . C56 . 1.346(5) yes
O61 . B52 . 1.440(6) yes
O61 . C62 . 1.409(6) yes
B2 . N3 . 1.614(6) yes
B2 . C14 . 1.599(7) yes
B52 . N53 . 1.617(6) yes
B52 . C64 . 1.590(7) yes
N3 . C4 . 1.291(5) yes
N3 . C20 . 1.472(5) yes
N53 . C54 . 1.288(5) yes
N53 . C70 . 1.474(5) yes
C4 . C5 . 1.435(6) yes
C4 . H41 . 1.032(4) no
C5 . C6 . 1.391(6) yes
C5 . C10 . 1.399(6) yes
C6 . C7 . 1.395(6) yes
C7 . C8 . 1.378(6) yes
C7 . H71 . 1.036(5) no
C8 . C9 . 1.387(7) yes
C8 . H81 . 1.020(5) no
C9 . C10 . 1.375(6) yes
C9 . H91 . 1.030(5) no
C10 . H101 . 1.041(5) no
C12 . C13 . 1.432(7) yes
C12 . H121 . 1.045(5) no
C12 . H122 . 1.017(6) no
C13 . H131 . 1.004(6) no
C13 . H132 . 1.020(8) no
C13 . H133 . 1.020(6) no
C14 . C15 . 1.392(6) yes
C14 . C19 . 1.388(6) yes
C15 . C16 . 1.386(6) yes
C15 . H151 . 1.042(5) no
C16 . C17 . 1.370(7) yes
C16 . H161 . 1.045(5) no
C17 . C18 . 1.379(7) yes
C17 . H171 . 1.040(5) no
C18 . C19 . 1.388(6) yes
C18 . H181 . 1.041(5) no
C19 . H191 . 1.038(5) no
C20 . C70 . 1.528(6) yes
C20 . H201 . 1.029(4) no
C20 . H202 . 1.016(4) no
C54 . C55 . 1.432(6) yes
C54 . H541 . 1.041(5) no
C55 . C56 . 1.389(6) yes
C55 . C60 . 1.406(6) yes
C56 . C57 . 1.390(6) yes
C57 . C58 . 1.376(7) yes
C57 . H571 . 1.032(5) no
C58 . C59 . 1.373(7) yes
C58 . H581 . 1.028(6) no
C59 . C60 . 1.379(7) yes
C59 . H591 . 1.040(6) no
C60 . H601 . 1.023(5) no
C62 . C63 . 1.398(9) yes
C62 . H621 . 1.031(6) no
C62 . H622 . 1.030(7) no
C63 . H631 . 1.013(8) no
C63 . H632 . 1.017(9) no
C63 . H633 . 1.040(9) no
C64 . C65 . 1.384(6) yes
C64 . C69 . 1.377(6) yes
C65 . C66 . 1.391(7) yes
C65 . H651 . 1.047(5) no
C66 . C67 . 1.366(8) yes
C66 . H661 . 1.039(6) no
C67 . C68 . 1.351(8) yes
C67 . H671 . 1.061(6) no
C68 . C69 . 1.383(7) yes
C68 . H681 . 1.034(6) no
C69 . H691 . 1.050(6) no
C70 . H701 . 1.032(5) no
C70 . H702 . 1.027(4) no
